data_7711490
loop_
_publ_author_name
'Chegerev, Maxim'
'Korchagin, Denis V.'
'Shilov, Gennady V.'
'Efimov, N. N.'
'Starikov, Andrey'
'Piskunov, Alexandr Vladimirovich'
'Chernyshev, Anatoly V.'
'Bulgakov, Alexei'
'Minkin, Vladimir I.'
'Palii, Andrei'
'Aldoshin, Sergey M.'

_publ_section_title
;
 Magnetically bistable cobalt-dioxolene complexes with tetradentate
 N-donor base
;
_journal_name_full 'Dalton Transactions'
_journal_paper_doi 10.1039/D2DT02874C
_journal_year 2022
_chemical_formula_sum 'C61 H70 B Co N4 O5'
_chemical_formula_weight 1008.95
_space_group_crystal_system orthorhombic
_space_group_IT_number 61
_space_group_name_Hall '-P 2ac 2ab'
_space_group_name_H-M_alt 'P b c a'
_atom_sites_solution_hydrogens geom
_audit_creation_method SHELXL-2017/1
_audit_update_record
;
2022-08-29 deposited with the CCDC.	2022-10-12 downloaded from the CCDC.
;
_cell_angle_alpha 90
_cell_angle_beta 90
_cell_angle_gamma 90
_cell_formula_units_Z 8
_cell_length_a 15.2084(7)
_cell_length_b 19.1822(7)
_cell_length_c 37.2725(14)
_cell_measurement_reflns_used 9090
_cell_measurement_temperature 240(1)
_cell_measurement_theta_max 26.6720
_cell_measurement_theta_min 3.2280
_cell_volume 10873.5(8)
_computing_cell_refinement 'CrysAlisPro 1.171.41.115a (Rigaku OD, 2021)'
_computing_data_collection 'CrysAlisPro 1.171.41.115a (Rigaku OD, 2021)'
_computing_data_reduction 'CrysAlisPro 1.171.41.115a (Rigaku OD, 2021)'
_computing_structure_refinement 'SHELXL-2017/1 (Sheldrick, 2017)'
_computing_structure_solution 'SHELXS-2013/1 (Sheldrick, 2008)'
_diffrn_ambient_environment N~2~
_diffrn_ambient_temperature 240(1)
_diffrn_detector 'CCD plate'
_diffrn_detector_area_resol_mean 16.2060
_diffrn_detector_type Eos
_diffrn_measured_fraction_theta_full 0.998
_diffrn_measured_fraction_theta_max 0.999
_diffrn_measurement_device 'four-circle diffractometer'
_diffrn_measurement_device_type 'Xcalibur, Eos'
_diffrn_measurement_method '\w scans'
_diffrn_radiation_monochromator graphite
_diffrn_radiation_probe x-ray
_diffrn_radiation_type 'Mo K\a'
_diffrn_radiation_wavelength 0.71073
_diffrn_reflns_av_R_equivalents 0.0747
_diffrn_reflns_av_unetI/netI 0.0983
_diffrn_reflns_Laue_measured_fraction_full 0.998
_diffrn_reflns_Laue_measured_fraction_max 0.999
_diffrn_reflns_limit_h_max 12
_diffrn_reflns_limit_h_min -18
_diffrn_reflns_limit_k_max 23
_diffrn_reflns_limit_k_min -16
_diffrn_reflns_limit_l_max 46
_diffrn_reflns_limit_l_min -36
_diffrn_reflns_number 47859
_diffrn_reflns_point_group_measured_fraction_full 0.998
_diffrn_reflns_point_group_measured_fraction_max 0.999
_diffrn_reflns_theta_full 25.242
_diffrn_reflns_theta_max 26.320
_diffrn_reflns_theta_min 2.882
_diffrn_source 'fine-focus sealed X-ray tube'
_diffrn_source_type 'Enhance (Mo) X-ray Source'
_exptl_absorpt_coefficient_mu 0.368
_exptl_absorpt_correction_T_max 1.00000
_exptl_absorpt_correction_T_min 0.65515
_exptl_absorpt_correction_type multi-scan
_exptl_absorpt_process_details
;
CrysAlisPro 1.171.41.115a (Rigaku Oxford Diffraction, 2021)
Empirical absorption correction using spherical harmonics,
implemented in SCALE3 ABSPACK scaling algorithm.
;
_exptl_crystal_density_diffrn 1.233
_exptl_crystal_description plate
_exptl_crystal_F_000 4288
_exptl_crystal_size_max 0.35
_exptl_crystal_size_mid 0.20
_exptl_crystal_size_min 0.10
_refine_diff_density_max 1.161
_refine_diff_density_min -0.520
_refine_diff_density_rms 0.073
_refine_ls_extinction_method none
_refine_ls_goodness_of_fit_ref 1.082
_refine_ls_hydrogen_treatment constr
_refine_ls_matrix_type full
_refine_ls_number_parameters 604
_refine_ls_number_reflns 11043
_refine_ls_number_restraints 84
_refine_ls_restrained_S_all 1.109
_refine_ls_R_factor_all 0.1861
_refine_ls_R_factor_gt 0.1062
_refine_ls_shift/su_max 0.002
_refine_ls_shift/su_mean 0.000
_refine_ls_structure_factor_coef Fsqd
_refine_ls_weighting_details 'w=1/[\s^2^(Fo^2^)+(0.1608P)^2^+0.6370P] where P=(Fo^2^+2Fc^2^)/3'
_refine_ls_weighting_scheme calc
_refine_ls_wR_factor_gt 0.2889
_refine_ls_wR_factor_ref 0.3434
_reflns_Friedel_coverage 0.000
_reflns_number_gt 5143
_reflns_number_total 11043
_reflns_threshold_expression 'I > 2\s(I)'
_cod_data_source_file d2dt02874c2.cif
_cod_data_source_block 3_240
_cod_database_code 7711490
_shelx_shelxl_version_number 2017/1
_shelx_space_group_comment
;
The symmetry employed for this shelxl refinement is uniquely defined
by the following loop, which should always be used as a source of
symmetry information in preference to the above space-group names.
They are only intended as comments.
;
_oxdiff_exptl_absorpt_empirical_full_min 0.666
_oxdiff_exptl_absorpt_empirical_full_max 1.224
_oxdiff_exptl_absorpt_empirical_details
;
Empirical correction (ABSPACK) includes:
- Absorption correction using spherical harmonics
- Frame scaling
;

loop_
_space_group_symop_operation_xyz
'x, y, z'
'-x+1/2, -y, z+1/2'
'-x, y+1/2, -z+1/2'
'x+1/2, -y+1/2, -z'
'-x, -y, -z'
'x-1/2, y, -z-1/2'
'x, -y-1/2, z-1/2'
'-x-1/2, y-1/2, z'

loop_
_atom_site_label
_atom_site_type_symbol
_atom_site_fract_x
_atom_site_fract_y
_atom_site_fract_z
_atom_site_U_iso_or_equiv
_atom_site_adp_type
_atom_site_occupancy
_atom_site_site_symmetry_order
_atom_site_calc_flag
_atom_site_refinement_flags_posn
_atom_site_refinement_flags_adp
_atom_site_refinement_flags_occupancy
_atom_site_disorder_assembly
_atom_site_disorder_group
Co1 Co 0.16647(5) 0.00937(4) 0.10310(2) 0.0553(3) Uani 1 1 d . . . . .
O1 O 0.1775(2) 0.09096(19) 0.14272(10) 0.0517(9) Uani 1 1 d . . . . .
O2 O 0.1027(3) -0.02955(18) 0.14358(10) 0.0581(10) Uani 1 1 d . . . . .
N1 N 0.1619(3) -0.0695(3) 0.06089(17) 0.0801(18) Uani 1 1 d . . . . .
N2 N 0.3064(4) 0.0091(3) 0.11404(16) 0.0798(18) Uani 1 1 d . . . . .
N3 N 0.2139(4) 0.0647(4) 0.05625(14) 0.0871(18) Uani 1 1 d . . . . .
N4 N 0.0612(3) 0.0779(3) 0.08784(14) 0.0661(14) Uani 1 1 d . . . . .
C1 C 0.1820(5) 0.1387(4) 0.0614(2) 0.093(2) Uani 1 1 d . . . . .
H1A H 0.217139 0.161872 0.079514 0.111 Uiso 1 1 calc R U . . .
H1B H 0.187578 0.164418 0.039087 0.111 Uiso 1 1 calc R U . . .
C2 C 0.1726(5) 0.0335(5) 0.0241(2) 0.097(2) Uani 1 1 d . U . . .
H2A H 0.206134 0.045846 0.002882 0.116 Uiso 1 1 calc R U . . .
H2B H 0.113389 0.051490 0.021264 0.116 Uiso 1 1 calc R U . . .
C3 C 0.1699(4) -0.0426(5) 0.02803(19) 0.084(2) Uani 1 1 d . . . . .
C4 C 0.1742(5) -0.0836(6) -0.0025(3) 0.111(3) Uani 1 1 d . U . . .
H4A H 0.181383 -0.064367 -0.025171 0.133 Uiso 1 1 calc R U . . .
C5 C 0.1677(6) -0.1520(6) 0.0025(3) 0.126(3) Uani 1 1 d . U . . .
H5A H 0.168919 -0.180003 -0.017900 0.152 Uiso 1 1 calc R U . . .
C6 C 0.1590(5) -0.1854(5) 0.0355(3) 0.115(3) Uani 1 1 d . U . . .
H6A H 0.208423 -0.216742 0.038744 0.138 Uiso 1 1 calc R U . . .
H6B H 0.105917 -0.213443 0.035157 0.138 Uiso 1 1 calc R U . . .
C7 C 0.1551(5) -0.1387(5) 0.0656(2) 0.092(2) Uani 1 1 d . U . . .
C8 C 0.1453(6) -0.1672(5) 0.1023(3) 0.117(3) Uani 1 1 d . U . . .
H8A H 0.141227 -0.217116 0.101131 0.175 Uiso 1 1 calc R U . . .
H8B H 0.195393 -0.154288 0.116462 0.175 Uiso 1 1 calc R U . . .
H8C H 0.092890 -0.148752 0.113053 0.175 Uiso 1 1 calc R U . . .
C9 C 0.0880(5) 0.1364(4) 0.07277(19) 0.0797(19) Uani 1 1 d . . . . .
C10 C 0.0319(6) 0.1948(5) 0.0697(2) 0.104(3) Uani 1 1 d . . . . .
H10A H 0.050059 0.235405 0.058203 0.125 Uiso 1 1 calc R U . . .
C11 C -0.0472(6) 0.1894(5) 0.0837(2) 0.101(3) Uani 1 1 d . U . . .
H11A H -0.084550 0.227562 0.081941 0.121 Uiso 1 1 calc R U . . .
C12 C -0.0771(5) 0.1325(5) 0.1003(2) 0.099(3) Uani 1 1 d . U . . .
H12A H -0.132212 0.132430 0.111105 0.119 Uiso 1 1 calc R U . . .
C13 C -0.0251(4) 0.0744(4) 0.10105(17) 0.078(2) Uani 1 1 d . . . . .
H13A H -0.046840 0.032728 0.110267 0.094 Uiso 1 1 calc R U . . .
C14 C 0.3500(4) 0.0501(5) 0.0906(2) 0.098(3) Uani 1 1 d . . . . .
C15 C 0.4293(5) 0.0841(6) 0.0985(3) 0.126(4) Uani 1 1 d . . . . .
H15A H 0.455103 0.115306 0.082528 0.152 Uiso 1 1 calc R U . . .
C16 C 0.4659(6) 0.0690(6) 0.1305(3) 0.110(3) Uani 1 1 d . U . . .
H16A H 0.519824 0.089010 0.136133 0.132 Uiso 1 1 calc R U . . .
C17 C 0.4289(5) 0.0269(5) 0.1543(3) 0.093(2) Uani 1 1 d . . . . .
H17A H 0.455710 0.017181 0.176194 0.112 Uiso 1 1 calc R U . . .
C18 C 0.3456(5) -0.0028(4) 0.1449(2) 0.087(3) Uani 1 1 d . . . . .
C19 C 0.3037(6) -0.0507(4) 0.1701(3) 0.116(3) Uani 1 1 d . . . . .
H19A H 0.339074 -0.054541 0.191345 0.174 Uiso 1 1 calc R U . . .
H19B H 0.246526 -0.033276 0.176404 0.174 Uiso 1 1 calc R U . . .
H19C H 0.297791 -0.095777 0.159175 0.174 Uiso 1 1 calc R U . . .
C20 C 0.0873(4) 0.0114(3) 0.17161(15) 0.0503(13) Uani 1 1 d . . . . .
C21 C 0.1347(3) 0.0790(3) 0.17019(15) 0.0490(13) Uani 1 1 d . . . . .
C22 C 0.1321(4) 0.1307(3) 0.19903(15) 0.0535(14) Uani 1 1 d . . . . .
C23 C 0.0829(4) 0.1119(3) 0.22771(17) 0.0683(17) Uani 1 1 d . . . . .
C24 C 0.0312(4) 0.0443(3) 0.23082(16) 0.0623(15) Uani 1 1 d . . . . .
C25 C 0.0344(4) -0.0046(3) 0.19973(16) 0.0618(16) Uani 1 1 d . . . . .
C26 C -0.0157(5) -0.0758(4) 0.20102(19) 0.084(2) Uani 1 1 d . . . . .
C27 C 0.0535(6) -0.1342(4) 0.2038(2) 0.113(3) Uani 1 1 d . . . . .
H27A H 0.093809 -0.130651 0.184016 0.169 Uiso 1 1 calc R U . . .
H27B H 0.085157 -0.129678 0.225924 0.169 Uiso 1 1 calc R U . . .
H27C H 0.024693 -0.178709 0.203042 0.169 Uiso 1 1 calc R U . . .
C28 C -0.0700(5) -0.0859(4) 0.1663(2) 0.104(3) Uani 1 1 d . . . . .
H28A H -0.031960 -0.081941 0.145812 0.156 Uiso 1 1 calc R U . . .
H28B H -0.096674 -0.131278 0.166478 0.156 Uiso 1 1 calc R U . . .
H28C H -0.114929 -0.050896 0.164987 0.156 Uiso 1 1 calc R U . . .
C29 C -0.0795(6) -0.0826(4) 0.2330(2) 0.116(3) Uani 1 1 d . . . . .
H29A H -0.123121 -0.046518 0.231703 0.174 Uiso 1 1 calc R U . . .
H29B H -0.107827 -0.127334 0.232185 0.174 Uiso 1 1 calc R U . . .
H29C H -0.047363 -0.078303 0.255068 0.174 Uiso 1 1 calc R U . . .
C30 C 0.1866(5) 0.1993(3) 0.19460(19) 0.0731(19) Uani 1 1 d . . . . .
C31 C 0.1504(6) 0.2378(4) 0.1617(3) 0.113(3) Uani 1 1 d . . . . .
H31A H 0.154672 0.208243 0.141020 0.169 Uiso 1 1 calc R U . . .
H31B H 0.089927 0.249808 0.165789 0.169 Uiso 1 1 calc R U . . .
H31C H 0.183933 0.279512 0.157788 0.169 Uiso 1 1 calc R U . . .
C32 C 0.2830(5) 0.1822(4) 0.1895(2) 0.104(3) Uani 1 1 d . . . . .
H32A H 0.289598 0.150341 0.169856 0.157 Uiso 1 1 calc R U . . .
H32B H 0.315046 0.224208 0.184554 0.157 Uiso 1 1 calc R U . . .
H32C H 0.305591 0.161154 0.211032 0.157 Uiso 1 1 calc R U . . .
C33 C 0.1772(6) 0.2497(5) 0.2258(3) 0.125(3) Uani 1 1 d . U . . .
H33A H 0.198994 0.228170 0.247316 0.188 Uiso 1 1 calc R U . . .
H33B H 0.210345 0.291196 0.220945 0.188 Uiso 1 1 calc R U . . .
H33C H 0.116339 0.261492 0.228946 0.188 Uiso 1 1 calc R U . . .
O3 O 0.0573(3) 0.0111(2) 0.26310(11) 0.0756(13) Uani 1 1 d . . . . .
O4 O -0.0565(3) 0.0639(3) 0.23959(13) 0.0846(14) Uani 1 1 d . . . . .
O5 O 0.1049(10) 0.1467(9) 0.2592(4) 0.095(5) Uani 0.5 1 d . . P A 1
O5' O 0.0554(11) 0.1660(10) 0.2495(5) 0.111(6) Uani 0.5 1 d . . P A 2
C37 C 0.3102(5) 0.0594(6) 0.0537(2) 0.112(3) Uani 1 1 d . U . . .
H37A H 0.333642 0.101231 0.042694 0.134 Uiso 1 1 calc R U . . .
H37B H 0.325806 0.019956 0.038710 0.134 Uiso 1 1 calc R U . . .
C35 C 0.1481(6) -0.0046(4) 0.2649(2) 0.092(2) Uani 1 1 d . . . . .
H35A H 0.160763 -0.026895 0.287420 0.137 Uiso 1 1 calc R U . . .
H35B H 0.163521 -0.035332 0.245600 0.137 Uiso 1 1 calc R U . . .
H35C H 0.181497 0.037651 0.263048 0.137 Uiso 1 1 calc R U . . .
C36 C -0.1030(5) 0.0958(5) 0.2110(2) 0.108(3) Uani 1 1 d . . . . .
H36A H -0.161279 0.107554 0.218806 0.161 Uiso 1 1 calc R U . . .
H36B H -0.072759 0.137318 0.203647 0.161 Uiso 1 1 calc R U . . .
H36C H -0.106430 0.064003 0.191133 0.161 Uiso 1 1 calc R U . . .
C62 C 0.0350(6) 0.1570(5) 0.2858(2) 0.121(3) Uani 1 1 d . . . . .
H62A H 0.058195 0.181512 0.306125 0.181 Uiso 1 1 calc R U . A 1
H62B H -0.011749 0.183737 0.275251 0.181 Uiso 1 1 calc R U . A 1
H62C H 0.012769 0.112518 0.293293 0.181 Uiso 1 1 calc R U . A 1
B1 B 0.8375(4) 0.4043(3) 0.09036(19) 0.0520(16) Uani 1 1 d . . . . .
C38 C 0.8485(4) 0.5409(3) 0.07359(19) 0.0701(17) Uani 1 1 d . . . . .
H38A H 0.867852 0.526574 0.051098 0.084 Uiso 1 1 calc R U . . .
C39 C 0.8392(4) 0.6123(3) 0.0798(2) 0.078(2) Uani 1 1 d . . . . .
H39A H 0.849685 0.644389 0.061590 0.093 Uiso 1 1 calc R U . . .
C40 C 0.8146(4) 0.6338(4) 0.1130(2) 0.079(2) Uani 1 1 d . . . . .
H40A H 0.810453 0.681238 0.117954 0.095 Uiso 1 1 calc R U . . .
C41 C 0.7958(4) 0.5863(3) 0.13921(19) 0.0688(17) Uani 1 1 d . . . . .
H41A H 0.778707 0.601119 0.161914 0.083 Uiso 1 1 calc R U . . .
C42 C 0.8023(4) 0.5165(3) 0.13173(17) 0.0574(15) Uani 1 1 d . . . . .
H42A H 0.786900 0.484915 0.149581 0.069 Uiso 1 1 calc R U . . .
C43 C 0.8307(3) 0.4904(3) 0.09892(14) 0.0458(13) Uani 1 1 d . . . . .
C44 C 0.8463(4) 0.3621(3) 0.12777(16) 0.0551(14) Uani 1 1 d . . . . .
C45 C 0.9113(5) 0.3748(5) 0.1534(2) 0.104(3) Uani 1 1 d . . . . .
H45A H 0.951465 0.410141 0.148605 0.124 Uiso 1 1 calc R U . . .
C46 C 0.9206(6) 0.3393(5) 0.1852(2) 0.106(3) Uani 1 1 d . . . . .
H46A H 0.967562 0.348570 0.200499 0.127 Uiso 1 1 calc R U . . .
C47 C 0.8596(7) 0.2902(4) 0.1939(2) 0.101(3) Uani 1 1 d . . . . .
H47A H 0.864613 0.265108 0.215138 0.121 Uiso 1 1 calc R U . . .
C48 C 0.7931(7) 0.2784(5) 0.1718(2) 0.117(3) Uani 1 1 d . U . . .
H48A H 0.750509 0.245876 0.178115 0.141 Uiso 1 1 calc R U . . .
C49 C 0.7853(6) 0.3138(4) 0.13918(19) 0.098(2) Uani 1 1 d . U . . .
H49A H 0.737097 0.304414 0.124612 0.117 Uiso 1 1 calc R U . . .
C50 C 0.7480(5) 0.3808(4) 0.0697(2) 0.0873(10) Uani 1 1 d . . . . .
C51 C 0.6692(5) 0.4190(4) 0.0712(2) 0.0873(10) Uani 1 1 d . . . . .
H51A H 0.669616 0.461481 0.083252 0.105 Uiso 1 1 calc R U . . .
C52 C 0.5905(5) 0.3969(4) 0.05570(19) 0.0873(10) Uani 1 1 d . . . . .
H52A H 0.539849 0.424025 0.057075 0.105 Uiso 1 1 calc R U . . .
C53 C 0.5904(5) 0.3329(4) 0.03809(19) 0.0873(10) Uani 1 1 d . . . . .
H53A H 0.538378 0.315328 0.028583 0.105 Uiso 1 1 calc R U . . .
C54 C 0.6646(5) 0.2968(4) 0.0349(2) 0.0873(10) Uani 1 1 d . . . . .
H54A H 0.664671 0.255348 0.021931 0.105 Uiso 1 1 calc R U . . .
C55 C 0.7403(5) 0.3196(4) 0.05020(19) 0.0873(10) Uani 1 1 d . . . . .
H55A H 0.790387 0.292301 0.047432 0.105 Uiso 1 1 calc R U . . .
C56 C 0.9254(6) 0.3940(6) 0.0655(3) 0.1212(14) Uani 1 1 d . . . . .
C57 C 0.9260(6) 0.3923(5) 0.0305(2) 0.1212(14) Uani 1 1 d . U . . .
H57A H 0.871930 0.391196 0.018884 0.145 Uiso 1 1 calc R U . . .
C58 C 1.0044(6) 0.3919(6) 0.0085(2) 0.1212(14) Uani 1 1 d . . . . .
H58A H 0.999823 0.400368 -0.015999 0.145 Uiso 1 1 calc R U . . .
C59 C 1.0771(5) 0.3804(4) 0.0219(3) 0.105(3) Uani 1 1 d . . . . .
H59A H 1.126190 0.372700 0.007553 0.126 Uiso 1 1 calc R U . . .
C60 C 1.0829(6) 0.3793(5) 0.0574(3) 0.1212(14) Uani 1 1 d . . . . .
H60A H 1.137631 0.373956 0.068169 0.145 Uiso 1 1 calc R U . . .
C61 C 1.0085(5) 0.3861(5) 0.0786(2) 0.1212(14) Uani 1 1 d . . . . .
H61A H 1.015773 0.385192 0.103393 0.145 Uiso 1 1 calc R U . . .

loop_
_atom_site_aniso_label
_atom_site_aniso_U_11
_atom_site_aniso_U_22
_atom_site_aniso_U_33
_atom_site_aniso_U_23
_atom_site_aniso_U_13
_atom_site_aniso_U_12
Co1 0.0552(5) 0.0687(6) 0.0421(5) -0.0102(4) -0.0061(3) 0.0152(4)
O1 0.054(2) 0.057(2) 0.044(2) -0.0001(18) 0.0036(17) 0.0062(16)
O2 0.082(3) 0.047(2) 0.045(2) -0.0045(17) -0.012(2) 0.0042(19)
N1 0.060(3) 0.105(5) 0.076(4) -0.037(4) -0.025(3) 0.034(3)
N2 0.066(3) 0.114(5) 0.059(4) -0.029(3) -0.018(3) 0.037(3)
N3 0.073(4) 0.150(6) 0.039(3) -0.003(3) 0.010(3) 0.004(4)
N4 0.069(3) 0.081(4) 0.048(3) 0.000(3) -0.012(3) 0.007(3)
C1 0.120(7) 0.100(6) 0.058(5) 0.016(4) -0.001(4) -0.001(5)
C2 0.084(5) 0.144(6) 0.063(4) -0.009(5) 0.010(4) 0.010(4)
C3 0.066(4) 0.139(7) 0.048(4) -0.033(5) -0.015(3) 0.028(4)
C4 0.103(5) 0.142(7) 0.087(5) -0.027(5) -0.014(4) 0.032(5)
C5 0.118(6) 0.145(7) 0.116(7) -0.045(6) -0.022(5) 0.038(5)
C6 0.092(5) 0.122(6) 0.132(7) -0.038(6) -0.032(5) 0.031(4)
C7 0.090(5) 0.097(5) 0.089(5) -0.033(4) -0.040(4) 0.026(4)
C8 0.132(6) 0.082(5) 0.135(7) -0.023(5) -0.023(5) 0.015(5)
C9 0.080(5) 0.103(6) 0.056(4) 0.002(4) -0.006(4) 0.008(4)
C10 0.114(7) 0.101(6) 0.097(6) 0.023(5) -0.019(5) 0.013(5)
C11 0.090(5) 0.106(5) 0.108(6) 0.020(5) -0.014(5) 0.026(4)
C12 0.080(5) 0.128(6) 0.090(5) -0.008(5) -0.007(4) 0.032(5)
C13 0.063(4) 0.118(6) 0.053(4) -0.003(4) -0.008(3) 0.032(4)
C14 0.041(4) 0.167(8) 0.087(6) -0.034(6) 0.007(4) 0.015(4)
C15 0.068(5) 0.215(11) 0.096(7) -0.025(7) 0.016(5) 0.000(6)
C16 0.073(5) 0.151(7) 0.105(6) -0.017(6) -0.005(5) 0.021(5)
C17 0.077(5) 0.113(6) 0.090(6) -0.026(5) -0.030(5) 0.027(4)
C18 0.098(6) 0.070(5) 0.093(6) -0.037(4) -0.029(5) 0.045(4)
C19 0.126(7) 0.086(6) 0.136(8) 0.007(6) -0.066(6) 0.017(5)
C20 0.060(3) 0.047(3) 0.044(3) -0.002(3) -0.007(3) 0.002(3)
C21 0.049(3) 0.054(3) 0.043(3) 0.002(3) -0.008(3) 0.004(3)
C22 0.065(3) 0.051(3) 0.044(3) -0.001(3) 0.006(3) 0.001(3)
C23 0.099(5) 0.058(4) 0.048(4) -0.006(3) 0.016(3) -0.007(3)
C24 0.070(4) 0.069(4) 0.049(4) 0.009(3) 0.009(3) 0.001(3)
C25 0.072(4) 0.062(4) 0.052(4) 0.014(3) -0.011(3) -0.009(3)
C26 0.119(6) 0.069(4) 0.064(5) 0.013(4) -0.007(4) -0.023(4)
C27 0.172(9) 0.061(4) 0.105(7) 0.022(4) -0.014(6) -0.024(5)
C28 0.121(6) 0.094(5) 0.098(6) 0.016(5) -0.034(5) -0.052(5)
C29 0.149(8) 0.102(6) 0.097(7) 0.025(5) 0.017(6) -0.065(6)
C30 0.093(5) 0.056(4) 0.070(5) -0.019(3) 0.018(4) -0.010(3)
C31 0.142(7) 0.072(5) 0.124(8) 0.026(5) 0.029(6) 0.000(5)
C32 0.082(5) 0.104(6) 0.127(7) -0.002(5) -0.005(5) -0.014(4)
C33 0.164(7) 0.099(5) 0.113(6) -0.037(5) 0.035(5) -0.037(5)
O3 0.091(3) 0.091(3) 0.046(2) 0.013(2) -0.002(2) -0.007(2)
O4 0.079(3) 0.109(4) 0.066(3) 0.013(3) 0.020(2) 0.009(3)
O5 0.135(13) 0.096(11) 0.053(8) -0.020(7) 0.027(8) -0.026(9)
O5' 0.156(16) 0.098(11) 0.079(12) -0.024(9) 0.062(11) -0.011(11)
C37 0.093(5) 0.163(7) 0.080(5) -0.017(5) 0.005(4) 0.001(5)
C35 0.126(7) 0.090(5) 0.058(5) 0.006(4) -0.030(4) 0.000(5)
C36 0.094(6) 0.122(6) 0.106(7) 0.028(6) 0.003(5) 0.032(5)
C62 0.167(8) 0.120(7) 0.075(6) -0.028(5) 0.044(6) 0.005(6)
B1 0.061(4) 0.040(3) 0.055(4) -0.002(3) 0.006(3) 0.001(3)
C38 0.085(4) 0.065(4) 0.061(4) 0.005(3) 0.005(3) 0.004(3)
C39 0.088(5) 0.054(4) 0.091(6) 0.009(4) 0.003(4) 0.000(3)
C40 0.077(5) 0.056(4) 0.104(6) -0.010(4) 0.002(4) 0.011(3)
C41 0.071(4) 0.066(4) 0.070(4) -0.019(4) 0.015(3) 0.007(3)
C42 0.052(3) 0.058(4) 0.062(4) 0.001(3) 0.003(3) 0.004(3)
C43 0.044(3) 0.048(3) 0.046(3) 0.000(2) 0.000(2) 0.007(2)
C44 0.064(4) 0.049(3) 0.053(4) 0.000(3) 0.003(3) 0.002(3)
C45 0.070(5) 0.129(7) 0.113(7) 0.056(6) -0.017(4) -0.012(4)
C46 0.101(6) 0.124(7) 0.092(6) 0.027(6) -0.025(5) 0.008(5)
C47 0.179(9) 0.066(5) 0.056(5) 0.014(4) -0.019(5) 0.007(5)
C48 0.158(6) 0.121(6) 0.074(5) 0.029(5) -0.009(5) -0.053(5)
C49 0.132(5) 0.105(5) 0.056(4) 0.008(4) -0.024(4) -0.040(5)
C50 0.096(2) 0.096(2) 0.070(2) -0.0134(17) -0.0002(18) -0.0254(18)
C51 0.096(2) 0.096(2) 0.070(2) -0.0134(17) -0.0002(18) -0.0254(18)
C52 0.096(2) 0.096(2) 0.070(2) -0.0134(17) -0.0002(18) -0.0254(18)
C53 0.096(2) 0.096(2) 0.070(2) -0.0134(17) -0.0002(18) -0.0254(18)
C54 0.096(2) 0.096(2) 0.070(2) -0.0134(17) -0.0002(18) -0.0254(18)
C55 0.096(2) 0.096(2) 0.070(2) -0.0134(17) -0.0002(18) -0.0254(18)
C56 0.087(3) 0.188(4) 0.089(3) -0.020(3) 0.025(2) 0.008(3)
C57 0.087(3) 0.188(4) 0.089(3) -0.020(3) 0.025(2) 0.008(3)
C58 0.087(3) 0.188(4) 0.089(3) -0.020(3) 0.025(2) 0.008(3)
C59 0.063(5) 0.133(7) 0.118(7) 0.009(6) 0.040(5) 0.000(4)
C60 0.087(3) 0.188(4) 0.089(3) -0.020(3) 0.025(2) 0.008(3)
C61 0.087(3) 0.188(4) 0.089(3) -0.020(3) 0.025(2) 0.008(3)

loop_
_atom_type_symbol
_atom_type_description
_atom_type_scat_dispersion_real
_atom_type_scat_dispersion_imag
_atom_type_scat_source
C C 0.0033 0.0016 'International Tables Vol C Tables 4.2.6.8 and 6.1.1.4'
H H 0.0000 0.0000 'International Tables Vol C Tables 4.2.6.8 and 6.1.1.4'
N N 0.0061 0.0033 'International Tables Vol C Tables 4.2.6.8 and 6.1.1.4'
O O 0.0106 0.0060 'International Tables Vol C Tables 4.2.6.8 and 6.1.1.4'
Co Co 0.3494 0.9721 'International Tables Vol C Tables 4.2.6.8 and 6.1.1.4'
B B 0.0013 0.0007 'International Tables Vol C Tables 4.2.6.8 and 6.1.1.4'

loop_
_geom_angle_atom_site_label_1
_geom_angle_atom_site_label_2
_geom_angle_atom_site_label_3
_geom_angle
_geom_angle_site_symmetry_1
_geom_angle_site_symmetry_3
_geom_angle_publ_flag
O2 Co1 O1 77.65(14) . . ?
O2 Co1 N4 93.92(19) . . ?
O1 Co1 N4 78.20(17) . . ?
O2 Co1 N3 168.6(2) . . ?
O1 Co1 N3 99.8(2) . . ?
N4 Co1 N3 74.6(2) . . ?
O2 Co1 N1 106.1(2) . . ?
O1 Co1 N1 176.1(2) . . ?
N4 Co1 N1 102.10(19) . . ?
N3 Co1 N1 76.7(3) . . ?
O2 Co1 N2 110.1(2) . . ?
O1 Co1 N2 78.26(17) . . ?
N4 Co1 N2 141.6(2) . . ?
N3 Co1 N2 80.0(2) . . ?
N1 Co1 N2 99.48(19) . . ?
C21 O1 Co1 113.0(3) . . ?
C20 O2 Co1 118.2(3) . . ?
C7 N1 C3 120.6(7) . . ?
C7 N1 Co1 126.4(6) . . ?
C3 N1 Co1 113.0(5) . . ?
C18 N2 C14 116.4(7) . . ?
C18 N2 Co1 127.6(6) . . ?
C14 N2 Co1 111.0(5) . . ?
C37 N3 C2 110.0(6) . . ?
C37 N3 C1 113.2(7) . . ?
C2 N3 C1 110.2(6) . . ?
C37 N3 Co1 110.4(5) . . ?
C2 N3 Co1 108.2(5) . . ?
C1 N3 Co1 104.6(4) . . ?
C9 N4 C13 118.7(6) . . ?
C9 N4 Co1 113.7(5) . . ?
C13 N4 Co1 125.1(5) . . ?
C9 C1 N3 108.4(6) . . ?
C9 C1 H1A 110.0 . . ?
N3 C1 H1A 110.0 . . ?
C9 C1 H1B 110.0 . . ?
N3 C1 H1B 110.0 . . ?
H1A C1 H1B 108.4 . . ?
N3 C2 C3 109.5(7) . . ?
N3 C2 H2A 109.8 . . ?
C3 C2 H2A 109.8 . . ?
N3 C2 H2B 109.8 . . ?
C3 C2 H2B 109.8 . . ?
H2A C2 H2B 108.2 . . ?
N1 C3 C4 122.6(9) . . ?
N1 C3 C2 118.6(7) . . ?
C4 C3 C2 118.8(8) . . ?
C5 C4 C3 116.4(10) . . ?
C5 C4 H4A 121.8 . . ?
C3 C4 H4A 121.8 . . ?
C4 C5 C6 125.7(10) . . ?
C4 C5 H5A 117.2 . . ?
C6 C5 H5A 117.2 . . ?
C5 C6 C7 114.0(9) . . ?
C5 C6 H6A 108.7 . . ?
C7 C6 H6A 108.7 . . ?
C5 C6 H6B 108.7 . . ?
C7 C6 H6B 108.7 . . ?
H6A C6 H6B 107.6 . . ?
N1 C7 C6 120.7(9) . . ?
N1 C7 C8 119.6(7) . . ?
C6 C7 C8 119.7(9) . . ?
C7 C8 H8A 109.5 . . ?
C7 C8 H8B 109.5 . . ?
H8A C8 H8B 109.5 . . ?
C7 C8 H8C 109.5 . . ?
H8A C8 H8C 109.5 . . ?
H8B C8 H8C 109.5 . . ?
N4 C9 C10 121.5(7) . . ?
N4 C9 C1 116.3(7) . . ?
C10 C9 C1 122.1(8) . . ?
C11 C10 C9 117.1(8) . . ?
C11 C10 H10A 121.4 . . ?
C9 C10 H10A 121.4 . . ?
C10 C11 C12 124.2(8) . . ?
C10 C11 H11A 117.9 . . ?
C12 C11 H11A 117.9 . . ?
C11 C12 C13 118.6(8) . . ?
C11 C12 H12A 120.7 . . ?
C13 C12 H12A 120.7 . . ?
N4 C13 C12 119.6(8) . . ?
N4 C13 H13A 120.2 . . ?
C12 C13 H13A 120.2 . . ?
N2 C14 C15 123.9(9) . . ?
N2 C14 C37 117.4(7) . . ?
C15 C14 C37 118.7(9) . . ?
C14 C15 C16 116.1(11) . . ?
C14 C15 H15A 121.9 . . ?
C16 C15 H15A 121.9 . . ?
C17 C16 C15 123.3(10) . . ?
C17 C16 H16A 118.3 . . ?
C15 C16 H16A 118.3 . . ?
C16 C17 C18 116.9(8) . . ?
C16 C17 H17A 121.5 . . ?
C18 C17 H17A 121.5 . . ?
N2 C18 C17 123.2(9) . . ?
N2 C18 C19 118.2(8) . . ?
C17 C18 C19 118.6(8) . . ?
C18 C19 H19A 109.5 . . ?
C18 C19 H19B 109.5 . . ?
H19A C19 H19B 109.5 . . ?
C18 C19 H19C 109.5 . . ?
H19A C19 H19C 109.5 . . ?
H19B C19 H19C 109.5 . . ?
O2 C20 C25 125.4(5) . . ?
O2 C20 C21 113.8(5) . . ?
C25 C20 C21 120.8(5) . . ?
O1 C21 C22 119.7(5) . . ?
O1 C21 C20 116.7(5) . . ?
C22 C21 C20 123.6(5) . . ?
C23 C22 C21 114.4(5) . . ?
C23 C22 C30 127.0(5) . . ?
C21 C22 C30 118.6(5) . . ?
C22 C23 O5' 115.5(9) . . ?
C22 C23 O5 113.9(9) . . ?
C22 C23 C24 125.0(5) . . ?
O5' C23 C24 116.0(9) . . ?
O5 C23 C24 118.0(9) . . ?
O3 C24 O4 100.8(5) . . ?
O3 C24 C23 107.6(5) . . ?
O4 C24 C23 106.0(5) . . ?
O3 C24 C25 111.6(5) . . ?
O4 C24 C25 112.1(5) . . ?
C23 C24 C25 117.3(5) . . ?
C20 C25 C24 118.6(5) . . ?
C20 C25 C26 120.6(6) . . ?
C24 C25 C26 120.6(5) . . ?
C29 C26 C27 108.4(6) . . ?
C29 C26 C28 107.5(7) . . ?
C27 C26 C28 109.1(7) . . ?
C29 C26 C25 113.8(6) . . ?
C27 C26 C25 107.8(6) . . ?
C28 C26 C25 110.1(5) . . ?
C26 C27 H27A 109.5 . . ?
C26 C27 H27B 109.5 . . ?
H27A C27 H27B 109.5 . . ?
C26 C27 H27C 109.5 . . ?
H27A C27 H27C 109.5 . . ?
H27B C27 H27C 109.5 . . ?
C26 C28 H28A 109.5 . . ?
C26 C28 H28B 109.5 . . ?
H28A C28 H28B 109.5 . . ?
C26 C28 H28C 109.5 . . ?
H28A C28 H28C 109.5 . . ?
H28B C28 H28C 109.5 . . ?
C26 C29 H29A 109.5 . . ?
C26 C29 H29B 109.5 . . ?
H29A C29 H29B 109.5 . . ?
C26 C29 H29C 109.5 . . ?
H29A C29 H29C 109.5 . . ?
H29B C29 H29C 109.5 . . ?
C33 C30 C31 105.8(6) . . ?
C33 C30 C22 113.9(6) . . ?
C31 C30 C22 107.5(6) . . ?
C33 C30 C32 108.9(7) . . ?
C31 C30 C32 110.6(6) . . ?
C22 C30 C32 110.1(5) . . ?
C30 C31 H31A 109.5 . . ?
C30 C31 H31B 109.5 . . ?
H31A C31 H31B 109.5 . . ?
C30 C31 H31C 109.5 . . ?
H31A C31 H31C 109.5 . . ?
H31B C31 H31C 109.5 . . ?
C30 C32 H32A 109.5 . . ?
C30 C32 H32B 109.5 . . ?
H32A C32 H32B 109.5 . . ?
C30 C32 H32C 109.5 . . ?
H32A C32 H32C 109.5 . . ?
H32B C32 H32C 109.5 . . ?
C30 C33 H33A 109.5 . . ?
C30 C33 H33B 109.5 . . ?
H33A C33 H33B 109.5 . . ?
C30 C33 H33C 109.5 . . ?
H33A C33 H33C 109.5 . . ?
H33B C33 H33C 109.5 . . ?
C24 O3 C35 114.2(5) . . ?
C24 O4 C36 114.1(5) . . ?
C23 O5 C62 117.4(13) . . ?
C23 O5' C62 122.8(14) . . ?
N3 C37 C14 110.4(6) . . ?
N3 C37 H37A 109.6 . . ?
C14 C37 H37A 109.6 . . ?
N3 C37 H37B 109.6 . . ?
C14 C37 H37B 109.6 . . ?
H37A C37 H37B 108.1 . . ?
O3 C35 H35A 109.5 . . ?
O3 C35 H35B 109.5 . . ?
H35A C35 H35B 109.5 . . ?
O3 C35 H35C 109.5 . . ?
H35A C35 H35C 109.5 . . ?
H35B C35 H35C 109.5 . . ?
O4 C36 H36A 109.5 . . ?
O4 C36 H36B 109.5 . . ?
H36A C36 H36B 109.5 . . ?
O4 C36 H36C 109.5 . . ?
H36A C36 H36C 109.5 . . ?
H36B C36 H36C 109.5 . . ?
O5 C62 H62A 109.5 . . ?
O5 C62 H62B 109.5 . . ?
H62A C62 H62B 109.5 . . ?
O5 C62 H62C 109.5 . . ?
H62A C62 H62C 109.5 . . ?
H62B C62 H62C 109.5 . . ?
C50 B1 C56 112.4(6) . . ?
C50 B1 C44 109.8(5) . . ?
C56 B1 C44 111.1(6) . . ?
C50 B1 C43 108.1(5) . . ?
C56 B1 C43 106.0(5) . . ?
C44 B1 C43 109.4(5) . . ?
C43 C38 C39 123.7(7) . . ?
C43 C38 H38A 118.1 . . ?
C39 C38 H38A 118.1 . . ?
C40 C39 C38 118.5(7) . . ?
C40 C39 H39A 120.7 . . ?
C38 C39 H39A 120.7 . . ?
C41 C40 C39 120.4(6) . . ?
C41 C40 H40A 119.8 . . ?
C39 C40 H40A 119.8 . . ?
C40 C41 C42 119.4(6) . . ?
C40 C41 H41A 120.3 . . ?
C42 C41 H41A 120.3 . . ?
C43 C42 C41 123.6(6) . . ?
C43 C42 H42A 118.2 . . ?
C41 C42 H42A 118.2 . . ?
C38 C43 C42 114.2(5) . . ?
C38 C43 B1 123.1(5) . . ?
C42 C43 B1 122.6(5) . . ?
C49 C44 C45 112.5(6) . . ?
C49 C44 B1 123.1(6) . . ?
C45 C44 B1 124.1(6) . . ?
C46 C45 C44 125.2(7) . . ?
C46 C45 H45A 117.4 . . ?
C44 C45 H45A 117.4 . . ?
C47 C46 C45 118.5(8) . . ?
C47 C46 H46A 120.8 . . ?
C45 C46 H46A 120.8 . . ?
C48 C47 C46 119.5(8) . . ?
C48 C47 H47A 120.3 . . ?
C46 C47 H47A 120.3 . . ?
C47 C48 C49 121.5(8) . . ?
C47 C48 H48A 119.2 . . ?
C49 C48 H48A 119.2 . . ?
C44 C49 C48 122.6(7) . . ?
C44 C49 H49A 118.7 . . ?
C48 C49 H49A 118.7 . . ?
C51 C50 C55 113.1(7) . . ?
C51 C50 B1 123.2(6) . . ?
C55 C50 B1 123.6(7) . . ?
C50 C51 C52 123.8(7) . . ?
C50 C51 H51A 118.1 . . ?
C52 C51 H51A 118.1 . . ?
C53 C52 C51 117.6(8) . . ?
C53 C52 H52A 121.2 . . ?
C51 C52 H52A 121.2 . . ?
C54 C53 C52 120.1(7) . . ?
C54 C53 H53A 120.0 . . ?
C52 C53 H53A 120.0 . . ?
C53 C54 C55 120.9(8) . . ?
C53 C54 H54A 119.5 . . ?
C55 C54 H54A 119.5 . . ?
C54 C55 C50 124.4(8) . . ?
C54 C55 H55A 117.8 . . ?
C50 C55 H55A 117.8 . . ?
C57 C56 C61 110.5(8) . . ?
C57 C56 B1 125.0(8) . . ?
C61 C56 B1 124.5(8) . . ?
C56 C57 C58 125.0(9) . . ?
C56 C57 H57A 117.5 . . ?
C58 C57 H57A 117.5 . . ?
C59 C58 C57 120.6(9) . . ?
C59 C58 H58A 119.7 . . ?
C57 C58 H58A 119.7 . . ?
C58 C59 C60 117.8(8) . . ?
C58 C59 H59A 121.1 . . ?
C60 C59 H59A 121.1 . . ?
C59 C60 C61 120.9(9) . . ?
C59 C60 H60A 119.6 . . ?
C61 C60 H60A 119.6 . . ?
C56 C61 C60 124.1(9) . . ?
C56 C61 H61A 117.9 . . ?
C60 C61 H61A 117.9 . . ?

loop_
_geom_bond_atom_site_label_1
_geom_bond_atom_site_label_2
_geom_bond_distance
_geom_bond_site_symmetry_2
_geom_bond_publ_flag
Co1 O2 1.943(4) . ?
Co1 O1 2.159(4) . ?
Co1 N4 2.148(5) . ?
Co1 N3 2.167(6) . ?
Co1 N1 2.183(6) . ?
Co1 N2 2.167(6) . ?
O1 C21 1.235(6) . ?
O2 C20 1.328(6) . ?
N1 C7 1.344(10) . ?
N1 C3 1.334(9) . ?
N2 C18 1.315(9) . ?
N2 C14 1.351(11) . ?
N3 C37 1.471(9) . ?
N3 C2 1.480(9) . ?
N3 C1 1.511(9) . ?
N4 C9 1.319(8) . ?
N4 C13 1.404(8) . ?
C1 C9 1.492(10) . ?
C1 H1A 0.9700 . ?
C1 H1B 0.9700 . ?
C2 C3 1.469(12) . ?
C2 H2A 0.9700 . ?
C2 H2B 0.9700 . ?
C3 C4 1.384(10) . ?
C4 C5 1.327(13) . ?
C4 H4A 0.9300 . ?
C5 C6 1.395(13) . ?
C5 H5A 0.9300 . ?
C6 C7 1.437(11) . ?
C6 H6A 0.9700 . ?
C6 H6B 0.9700 . ?
C7 C8 1.479(12) . ?
C8 H8A 0.9600 . ?
C8 H8B 0.9600 . ?
C8 H8C 0.9600 . ?
C9 C10 1.414(10) . ?
C10 C11 1.315(10) . ?
C10 H10A 0.9300 . ?
C11 C12 1.334(11) . ?
C11 H11A 0.9300 . ?
C12 C13 1.368(10) . ?
C12 H12A 0.9300 . ?
C13 H13A 0.9300 . ?
C14 C15 1.401(11) . ?
C14 C37 1.511(11) . ?
C15 C16 1.350(12) . ?
C15 H15A 0.9300 . ?
C16 C17 1.325(11) . ?
C16 H16A 0.9300 . ?
C17 C18 1.433(10) . ?
C17 H17A 0.9300 . ?
C18 C19 1.462(12) . ?
C19 H19A 0.9600 . ?
C19 H19B 0.9600 . ?
C19 H19C 0.9600 . ?
C20 C25 1.356(8) . ?
C20 C21 1.484(8) . ?
C21 C22 1.464(7) . ?
C22 C23 1.354(8) . ?
C22 C30 1.563(8) . ?
C23 O5' 1.384(18) . ?
C23 O5 1.391(17) . ?
C23 C24 1.521(8) . ?
C24 O3 1.418(7) . ?
C24 O4 1.424(7) . ?
C24 C25 1.490(8) . ?
C25 C26 1.564(9) . ?
C26 C29 1.544(10) . ?
C26 C27 1.541(10) . ?
C26 C28 1.548(9) . ?
C27 H27A 0.9600 . ?
C27 H27B 0.9600 . ?
C27 H27C 0.9600 . ?
C28 H28A 0.9600 . ?
C28 H28B 0.9600 . ?
C28 H28C 0.9600 . ?
C29 H29A 0.9600 . ?
C29 H29B 0.9600 . ?
C29 H29C 0.9600 . ?
C30 C33 1.520(10) . ?
C30 C31 1.533(11) . ?
C30 C32 1.515(9) . ?
C31 H31A 0.9600 . ?
C31 H31B 0.9600 . ?
C31 H31C 0.9600 . ?
C32 H32A 0.9600 . ?
C32 H32B 0.9600 . ?
C32 H32C 0.9600 . ?
C33 H33A 0.9600 . ?
C33 H33B 0.9600 . ?
C33 H33C 0.9600 . ?
O3 C35 1.414(9) . ?
O4 C36 1.417(8) . ?
O5 C62 1.466(18) . ?
O5' C62 1.397(19) . ?
C37 H37A 0.9700 . ?
C37 H37B 0.9700 . ?
C35 H35A 0.9600 . ?
C35 H35B 0.9600 . ?
C35 H35C 0.9600 . ?
C36 H36A 0.9600 . ?
C36 H36B 0.9600 . ?
C36 H36C 0.9600 . ?
C62 H62A 0.9600 . ?
C62 H62B 0.9600 . ?
C62 H62C 0.9600 . ?
B1 C50 1.628(9) . ?
B1 C56 1.639(10) . ?
B1 C44 1.618(9) . ?
B1 C43 1.686(8) . ?
C38 C43 1.380(8) . ?
C38 C39 1.396(9) . ?
C38 H38A 0.9300 . ?
C39 C40 1.358(10) . ?
C39 H39A 0.9300 . ?
C40 C41 1.367(9) . ?
C40 H40A 0.9300 . ?
C41 C42 1.370(8) . ?
C41 H41A 0.9300 . ?
C42 C43 1.390(7) . ?
C42 H42A 0.9300 . ?
C44 C49 1.378(9) . ?
C44 C45 1.397(9) . ?
C45 C46 1.375(10) . ?
C45 H45A 0.9300 . ?
C46 C47 1.360(11) . ?
C46 H46A 0.9300 . ?
C47 C48 1.324(11) . ?
C47 H47A 0.9300 . ?
C48 C49 1.397(10) . ?
C48 H48A 0.9300 . ?
C49 H49A 0.9300 . ?
C50 C51 1.406(10) . ?
C50 C55 1.385(10) . ?
C51 C52 1.396(9) . ?
C51 H51A 0.9300 . ?
C52 C53 1.393(9) . ?
C52 H52A 0.9300 . ?
C53 C54 1.329(9) . ?
C53 H53A 0.9300 . ?
C54 C55 1.358(9) . ?
C54 H54A 0.9300 . ?
C55 H55A 0.9300 . ?
C56 C57 1.302(11) . ?
C56 C61 1.364(11) . ?
C57 C58 1.448(10) . ?
C57 H57A 0.9300 . ?
C58 C59 1.233(10) . ?
C58 H58A 0.9300 . ?
C59 C60 1.326(11) . ?
C59 H59A 0.9300 . ?
C60 C61 1.387(10) . ?
C60 H60A 0.9300 . ?
C61 H61A 0.9300 . ?

loop_
_geom_torsion_atom_site_label_1
_geom_torsion_atom_site_label_2
_geom_torsion_atom_site_label_3
_geom_torsion_atom_site_label_4
_geom_torsion
_geom_torsion_site_symmetry_1
_geom_torsion_site_symmetry_2
_geom_torsion_site_symmetry_3
_geom_torsion_site_symmetry_4
_geom_torsion_publ_flag
C37 N3 C1 C9 -165.8(6) . . . . ?
C2 N3 C1 C9 70.5(7) . . . . ?
Co1 N3 C1 C9 -45.6(6) . . . . ?
C37 N3 C2 C3 80.3(8) . . . . ?
C1 N3 C2 C3 -154.3(6) . . . . ?
Co1 N3 C2 C3 -40.4(6) . . . . ?
C7 N1 C3 C4 -2.0(10) . . . . ?
Co1 N1 C3 C4 175.9(5) . . . . ?
C7 N1 C3 C2 176.8(6) . . . . ?
Co1 N1 C3 C2 -5.2(7) . . . . ?
N3 C2 C3 N1 31.2(8) . . . . ?
N3 C2 C3 C4 -149.9(6) . . . . ?
N1 C3 C4 C5 1.7(11) . . . . ?
C2 C3 C4 C5 -177.1(7) . . . . ?
C3 C4 C5 C6 -1.6(14) . . . . ?
C4 C5 C6 C7 1.7(14) . . . . ?
C3 N1 C7 C6 2.0(10) . . . . ?
Co1 N1 C7 C6 -175.6(5) . . . . ?
C3 N1 C7 C8 -179.3(7) . . . . ?
Co1 N1 C7 C8 3.0(9) . . . . ?
C5 C6 C7 N1 -1.8(11) . . . . ?
C5 C6 C7 C8 179.6(8) . . . . ?
C13 N4 C9 C10 -0.1(10) . . . . ?
Co1 N4 C9 C10 -163.0(6) . . . . ?
C13 N4 C9 C1 176.2(6) . . . . ?
Co1 N4 C9 C1 13.3(8) . . . . ?
N3 C1 C9 N4 22.7(8) . . . . ?
N3 C1 C9 C10 -161.0(7) . . . . ?
N4 C9 C10 C11 2.6(12) . . . . ?
C1 C9 C10 C11 -173.5(8) . . . . ?
C9 C10 C11 C12 -0.4(14) . . . . ?
C10 C11 C12 C13 -4.2(14) . . . . ?
C9 N4 C13 C12 -4.5(9) . . . . ?
Co1 N4 C13 C12 156.3(5) . . . . ?
C11 C12 C13 N4 6.6(11) . . . . ?
C18 N2 C14 C15 -5.2(12) . . . . ?
Co1 N2 C14 C15 151.8(7) . . . . ?
C18 N2 C14 C37 174.7(7) . . . . ?
Co1 N2 C14 C37 -28.3(9) . . . . ?
N2 C14 C15 C16 5.8(14) . . . . ?
C37 C14 C15 C16 -174.1(8) . . . . ?
C14 C15 C16 C17 -2.8(14) . . . . ?
C15 C16 C17 C18 -0.3(13) . . . . ?
C14 N2 C18 C17 1.7(10) . . . . ?
Co1 N2 C18 C17 -150.9(6) . . . . ?
C14 N2 C18 C19 -175.9(7) . . . . ?
Co1 N2 C18 C19 31.5(9) . . . . ?
C16 C17 C18 N2 1.0(11) . . . . ?
C16 C17 C18 C19 178.6(8) . . . . ?
Co1 O2 C20 C25 170.9(5) . . . . ?
Co1 O2 C20 C21 -9.5(6) . . . . ?
Co1 O1 C21 C22 -177.3(4) . . . . ?
Co1 O1 C21 C20 2.2(6) . . . . ?
O2 C20 C21 O1 4.3(7) . . . . ?
C25 C20 C21 O1 -176.0(5) . . . . ?
O2 C20 C21 C22 -176.3(5) . . . . ?
C25 C20 C21 C22 3.4(8) . . . . ?
O1 C21 C22 C23 179.9(5) . . . . ?
C20 C21 C22 C23 0.5(8) . . . . ?
O1 C21 C22 C30 -1.9(8) . . . . ?
C20 C21 C22 C30 178.7(5) . . . . ?
C21 C22 C23 O5' -159.7(10) . . . . ?
C30 C22 C23 O5' 22.3(13) . . . . ?
C21 C22 C23 O5 157.9(9) . . . . ?
C30 C22 C23 O5 -20.2(12) . . . . ?
C21 C22 C23 C24 -1.7(9) . . . . ?
C30 C22 C23 C24 -179.8(6) . . . . ?
C22 C23 C24 O3 126.3(7) . . . . ?
O5' C23 C24 O3 -75.9(11) . . . . ?
O5 C23 C24 O3 -32.6(10) . . . . ?
C22 C23 C24 O4 -126.6(7) . . . . ?
O5' C23 C24 O4 31.3(11) . . . . ?
O5 C23 C24 O4 74.6(10) . . . . ?
C22 C23 C24 C25 -0.5(10) . . . . ?
O5' C23 C24 C25 157.3(10) . . . . ?
O5 C23 C24 C25 -159.4(9) . . . . ?
O2 C20 C25 C24 174.0(5) . . . . ?
C21 C20 C25 C24 -5.6(8) . . . . ?
O2 C20 C25 C26 -0.6(9) . . . . ?
C21 C20 C25 C26 179.8(5) . . . . ?
O3 C24 C25 C20 -120.5(6) . . . . ?
O4 C24 C25 C20 127.4(6) . . . . ?
C23 C24 C25 C20 4.3(8) . . . . ?
O3 C24 C25 C26 54.1(8) . . . . ?
O4 C24 C25 C26 -58.0(7) . . . . ?
C23 C24 C25 C26 178.9(6) . . . . ?
C20 C25 C26 C29 -174.6(6) . . . . ?
C24 C25 C26 C29 10.9(9) . . . . ?
C20 C25 C26 C27 65.1(8) . . . . ?
C24 C25 C26 C27 -109.4(7) . . . . ?
C20 C25 C26 C28 -53.9(9) . . . . ?
C24 C25 C26 C28 131.6(7) . . . . ?
C23 C22 C30 C33 -3.3(10) . . . . ?
C21 C22 C30 C33 178.7(6) . . . . ?
C23 C22 C30 C31 -120.0(7) . . . . ?
C21 C22 C30 C31 62.0(7) . . . . ?
C23 C22 C30 C32 119.4(7) . . . . ?
C21 C22 C30 C32 -58.6(8) . . . . ?
O4 C24 O3 C35 -170.1(5) . . . . ?
C23 C24 O3 C35 -59.3(7) . . . . ?
C25 C24 O3 C35 70.8(7) . . . . ?
O3 C24 O4 C36 -176.6(6) . . . . ?
C23 C24 O4 C36 71.4(7) . . . . ?
C25 C24 O4 C36 -57.8(7) . . . . ?
C22 C23 O5 C62 151.2(10) . . . . ?
C24 C23 O5 C62 -47.6(16) . . . . ?
C22 C23 O5' C62 -154.8(13) . . . . ?
C24 C23 O5' C62 45.2(19) . . . . ?
C2 N3 C37 C14 -147.1(8) . . . . ?
C1 N3 C37 C14 89.1(9) . . . . ?
Co1 N3 C37 C14 -27.7(9) . . . . ?
N2 C14 C37 N3 38.7(11) . . . . ?
C15 C14 C37 N3 -141.4(8) . . . . ?
C43 C38 C39 C40 2.7(10) . . . . ?
C38 C39 C40 C41 -2.7(10) . . . . ?
C39 C40 C41 C42 0.2(10) . . . . ?
C40 C41 C42 C43 2.6(10) . . . . ?
C39 C38 C43 C42 -0.1(8) . . . . ?
C39 C38 C43 B1 176.9(6) . . . . ?
C41 C42 C43 C38 -2.6(8) . . . . ?
C41 C42 C43 B1 -179.6(5) . . . . ?
C50 B1 C43 C38 -80.3(7) . . . . ?
C56 B1 C43 C38 40.4(8) . . . . ?
C44 B1 C43 C38 160.2(5) . . . . ?
C50 B1 C43 C42 96.4(6) . . . . ?
C56 B1 C43 C42 -142.9(6) . . . . ?
C44 B1 C43 C42 -23.1(7) . . . . ?
C50 B1 C44 C49 0.1(9) . . . . ?
C56 B1 C44 C49 -124.9(7) . . . . ?
C43 B1 C44 C49 118.5(7) . . . . ?
C50 B1 C44 C45 -173.8(7) . . . . ?
C56 B1 C44 C45 61.3(8) . . . . ?
C43 B1 C44 C45 -55.3(8) . . . . ?
C49 C44 C45 C46 6.2(12) . . . . ?
B1 C44 C45 C46 -179.4(8) . . . . ?
C44 C45 C46 C47 -3.9(14) . . . . ?
C45 C46 C47 C48 -0.5(14) . . . . ?
C46 C47 C48 C49 2.0(15) . . . . ?
C45 C44 C49 C48 -4.6(12) . . . . ?
B1 C44 C49 C48 -179.1(7) . . . . ?
C47 C48 C49 C44 0.9(15) . . . . ?
C56 B1 C50 C51 -137.7(8) . . . . ?
C44 B1 C50 C51 98.2(8) . . . . ?
C43 B1 C50 C51 -21.1(9) . . . . ?
C56 B1 C50 C55 45.4(10) . . . . ?
C44 B1 C50 C55 -78.8(8) . . . . ?
C43 B1 C50 C55 162.0(6) . . . . ?
C55 C50 C51 C52 1.9(11) . . . . ?
B1 C50 C51 C52 -175.4(6) . . . . ?
C50 C51 C52 C53 0.7(11) . . . . ?
C51 C52 C53 C54 -3.5(11) . . . . ?
C52 C53 C54 C55 3.6(12) . . . . ?
C53 C54 C55 C50 -0.7(12) . . . . ?
C51 C50 C55 C54 -1.9(11) . . . . ?
B1 C50 C55 C54 175.3(7) . . . . ?
C50 B1 C56 C57 23.7(13) . . . . ?
C44 B1 C56 C57 147.1(10) . . . . ?
C43 B1 C56 C57 -94.2(11) . . . . ?
C50 B1 C56 C61 -156.3(9) . . . . ?
C44 B1 C56 C61 -32.9(12) . . . . ?
C43 B1 C56 C61 85.8(11) . . . . ?
C61 C56 C57 C58 -8.1(16) . . . . ?
B1 C56 C57 C58 171.9(9) . . . . ?
C56 C57 C58 C59 13.4(17) . . . . ?
C57 C58 C59 C60 -10.3(15) . . . . ?
C58 C59 C60 C61 4.4(16) . . . . ?
C57 C56 C61 C60 1.8(16) . . . . ?
B1 C56 C61 C60 -178.2(9) . . . . ?
C59 C60 C61 C56 0.2(17) . . . . ?
